data_4024291
loop_
_publ_author_name
'Yan Huang'
'Qiong Li'
'Tian-Liang Liu'
'Peng-Fei Xu'

_publ_contact_author_email huangyan03@lzu.cn
_publ_contact_author_name 'Pengfei Xu'
_publ_section_title
;
Diastereoselective Synthesis of \b-Substituted-\a,\g-Diaminobutyric Acids
and Pyrrolidines Containing Multichiral Centers
;
_journal_name_full 'Journal of Organic Chemistry'
_journal_page_first 1252
_journal_page_last 1258
_journal_paper_doi 10.1021/jo8023076
_journal_volume 74
_journal_year 2009
_chemical_absolute_configuration rm
_chemical_formula_sum 'C21 H26 N2 O4'
_chemical_formula_weight 370.44
_chemical_name_systematic
; 
 ? 
;
_space_group_IT_number 19
_symmetry_cell_setting orthorhombic
_symmetry_space_group_name_Hall 'P 2ac 2ab'
_symmetry_space_group_name_H-M 'P 21 21 21'
_atom_sites_solution_hydrogens geom
_atom_sites_solution_primary direct
_atom_sites_solution_secondary difmap
_audit_creation_method SHELXL-97
_cell_angle_alpha 90.00
_cell_angle_beta 90.00
_cell_angle_gamma 90.00
_cell_formula_units_Z 4
_cell_length_a 6.9543(8)
_cell_length_b 14.3884(16)
_cell_length_c 19.721(2)
_cell_measurement_reflns_used 2851
_cell_measurement_temperature 294(2)
_cell_measurement_theta_max 22.17
_cell_measurement_theta_min 2.50
_cell_volume 1973.3(4)
_computing_cell_refinement 'Bruker SMART'
_computing_data_collection 'Bruker SMART'
_computing_data_reduction 'Bruker SAINT'
_computing_molecular_graphics 'Bruker SHELXTL'
_computing_publication_material 'Bruker SHELXTL'
_computing_structure_refinement 'Bruker SHELXTL'
_computing_structure_solution 'Bruker SHELXTL'
_diffrn_ambient_temperature 294(2)
_diffrn_measured_fraction_theta_full 0.999
_diffrn_measured_fraction_theta_max 0.999
_diffrn_measurement_device_type 'CCD area detector'
_diffrn_measurement_method 'phi and omega scans'
_diffrn_radiation_monochromator graphite
_diffrn_radiation_source 'fine-focus sealed tube'
_diffrn_radiation_type MoK\a
_diffrn_radiation_wavelength 0.71073
_diffrn_reflns_av_R_equivalents 0.0302
_diffrn_reflns_av_sigmaI/netI 0.0319
_diffrn_reflns_limit_h_max 8
_diffrn_reflns_limit_h_min -8
_diffrn_reflns_limit_k_max 17
_diffrn_reflns_limit_k_min -15
_diffrn_reflns_limit_l_max 18
_diffrn_reflns_limit_l_min -23
_diffrn_reflns_number 10293
_diffrn_reflns_theta_full 25.50
_diffrn_reflns_theta_max 25.50
_diffrn_reflns_theta_min 1.75
_exptl_absorpt_coefficient_mu 0.087
_exptl_absorpt_correction_type none
_exptl_crystal_colour colourless
_exptl_crystal_density_diffrn 1.247
_exptl_crystal_density_meas ?
_exptl_crystal_density_method 'not measured'
_exptl_crystal_F_000 792
_exptl_crystal_size_max 0.28
_exptl_crystal_size_mid 0.26
_exptl_crystal_size_min 0.24
_refine_diff_density_max 0.144
_refine_diff_density_min -0.143
_refine_diff_density_rms 0.026
_refine_ls_abs_structure_details 'Flack H D (1983), Acta Cryst. A39, 876-881'
_refine_ls_abs_structure_Flack -1.2(13)
_refine_ls_extinction_coef 0.0086(11)
_refine_ls_extinction_expression Fc^*^=kFc[1+0.001xFc^2^\l^3^/sin(2\q)]^-1/4^
_refine_ls_extinction_method SHELXL
_refine_ls_goodness_of_fit_ref 1.052
_refine_ls_hydrogen_treatment none
_refine_ls_matrix_type full
_refine_ls_number_parameters 249
_refine_ls_number_reflns 3680
_refine_ls_number_restraints 0
_refine_ls_restrained_S_all 1.052
_refine_ls_R_factor_all 0.0542
_refine_ls_R_factor_gt 0.0392
_refine_ls_shift/su_max 0.002
_refine_ls_shift/su_mean 0.000
_refine_ls_structure_factor_coef Fsqd
_refine_ls_weighting_details 'calc w=1/[\s^2^(Fo^2^)+(0.0391P)^2^+0.1746P] where P=(Fo^2^+2Fc^2^)/3'
_refine_ls_weighting_scheme calc
_refine_ls_wR_factor_gt 0.0864
_refine_ls_wR_factor_ref 0.0940
_reflns_number_gt 2869
_reflns_number_total 3680
_reflns_threshold_expression >2sigma(I)
_cod_data_source_file jo8023076_si_006.cif
_cod_data_source_block p212121
_cod_depositor_comments
;
The following automatic conversions were performed:
'_symmetry_cell_setting' value 'Orthorhombic' changed to 'orthorhombic'
according to '/home/saulius/struct/CIF-dictionaries/cif_core.dic'
dictionary named 'cif_core.dic' version 2.4.1 from 2010-06-29.

Automatic conversion script
Id: cif_fix_enum 1527 2010-12-29 10:47:43Z saulius 

The following automatic conversions were performed:

'_exptl_crystal_density_meas' value 'none' was changed to '?' - the
value is perceived as not measured.

Automatic conversion script
Id: cif_fix_values 3008 2015-01-20 13:52:24Z robertas 
;
_cod_original_sg_symbol_H-M P2(1)2(1)2(1)
_cod_database_code 4024291

loop_
_symmetry_equiv_pos_as_xyz
'x, y, z'
'-x+1/2, -y, z+1/2'
'-x, y+1/2, -z+1/2'
'x+1/2, -y+1/2, -z'

loop_
_atom_site_label
_atom_site_type_symbol
_atom_site_fract_x
_atom_site_fract_y
_atom_site_fract_z
_atom_site_U_iso_or_equiv
_atom_site_adp_type
_atom_site_occupancy
_atom_site_symmetry_multiplicity
_atom_site_calc_flag
_atom_site_refinement_flags
_atom_site_disorder_assembly
_atom_site_disorder_group
C1 C 0.8380(3) 0.70087(13) 0.18668(9) 0.0475(5) Uani 1 1 d . . .
C2 C 0.8442(4) 0.60070(15) 0.30967(10) 0.0568(6) Uani 1 1 d . . .
C3 C 0.6716(3) 0.66085(14) 0.21262(10) 0.0551(5) Uani 1 1 d . . .
H3 H 0.5563 0.6671 0.1892 0.066 Uiso 1 1 calc R . .
C4 C 1.0088(3) 0.64086(14) 0.28396(10) 0.0558(5) Uani 1 1 d . . .
H4 H 1.1239 0.6341 0.3074 0.067 Uiso 1 1 calc R . .
C5 C 1.0070(3) 0.69111(13) 0.22399(10) 0.0525(5) Uani 1 1 d . . .
H5 H 1.1198 0.7186 0.2085 0.063 Uiso 1 1 calc R . .
C6 C 0.6757(4) 0.61178(15) 0.27301(11) 0.0617(6) Uani 1 1 d . . .
H6 H 0.5626 0.5856 0.2894 0.074 Uiso 1 1 calc R . .
C7 C 0.8466(5) 0.54629(19) 0.37507(12) 0.0900(9) Uani 1 1 d . . .
H7A H 0.9136 0.4887 0.3683 0.135 Uiso 1 1 calc R . .
H7B H 0.7169 0.5337 0.3890 0.135 Uiso 1 1 calc R . .
H7C H 0.9106 0.5819 0.4095 0.135 Uiso 1 1 calc R . .
C11 C 0.9254(3) 0.50708(12) 0.11145(10) 0.0446(5) Uani 1 1 d . . .
H11 H 0.8852 0.5242 0.1574 0.054 Uiso 1 1 calc R . .
C10 C 1.0043(3) 0.40717(13) 0.11138(10) 0.0476(5) Uani 1 1 d . . .
C12 C 1.0977(3) 0.56353(13) 0.09125(9) 0.0468(5) Uani 1 1 d . . .
C9 C 1.1128(3) 0.40278(14) 0.17970(10) 0.0575(6) Uani 1 1 d . . .
H9A H 1.0322 0.4246 0.2166 0.069 Uiso 1 1 calc R . .
H9B H 1.1545 0.3399 0.1895 0.069 Uiso 1 1 calc R . .
C13 C 1.2662(3) 0.49931(15) 0.09500(11) 0.0561(5) Uani 1 1 d . . .
H13 H 1.3846 0.5223 0.0738 0.067 Uiso 1 1 calc R . .
C8 C 1.2863(3) 0.46760(15) 0.16926(11) 0.0619(6) Uani 1 1 d . . .
H8A H 1.4063 0.4346 0.1763 0.074 Uiso 1 1 calc R . .
H8B H 1.2809 0.5202 0.2000 0.074 Uiso 1 1 calc R . .
C16 C 1.1159(4) 0.42899(19) -0.01346(11) 0.0741(7) Uani 1 1 d . . .
H16A H 1.0220 0.4778 -0.0153 0.111 Uiso 1 1 calc R . .
H16B H 1.0620 0.3731 -0.0321 0.111 Uiso 1 1 calc R . .
H16C H 1.2270 0.4467 -0.0393 0.111 Uiso 1 1 calc R . .
C14 C 1.1746(3) 0.41195(14) 0.06071(11) 0.0566(6) Uani 1 1 d . . .
C15 C 1.3072(4) 0.32704(18) 0.06147(14) 0.0788(8) Uani 1 1 d . . .
H15A H 1.2352 0.2727 0.0491 0.118 Uiso 1 1 calc R . .
H15B H 1.3595 0.3190 0.1061 0.118 Uiso 1 1 calc R . .
H15C H 1.4100 0.3362 0.0297 0.118 Uiso 1 1 calc R . .
C17 C 0.8536(4) 0.33247(14) 0.10121(12) 0.0676(7) Uani 1 1 d . . .
H17A H 0.7629 0.3345 0.1379 0.101 Uiso 1 1 calc R . .
H17B H 0.9146 0.2726 0.1002 0.101 Uiso 1 1 calc R . .
H17C H 0.7878 0.3429 0.0591 0.101 Uiso 1 1 calc R . .
O1 O 0.6047(3) 0.62888(10) 0.00847(7) 0.0649(4) Uani 1 1 d . . .
O2 O 0.76830(19) 0.52316(9) 0.06424(7) 0.0518(4) Uani 1 1 d . . .
C19 C 0.8968(3) 0.68291(13) 0.05866(10) 0.0492(5) Uani 1 1 d . . .
H19 H 0.9024 0.7229 0.0185 0.059 Uiso 1 1 calc R . .
C18 C 0.7440(3) 0.61134(13) 0.04278(9) 0.0490(5) Uani 1 1 d . . .
N1 N 1.0919(3) 0.64479(11) 0.06588(8) 0.0529(4) Uani 1 1 d . . .
N2 N 0.6115(5) 0.87303(16) 0.15218(11) 0.0802(7) Uani 1 1 d . . .
O3 O 0.7264(4) 0.93344(14) 0.16363(10) 0.1063(8) Uani 1 1 d . . .
O4 O 0.4575(4) 0.86498(18) 0.18211(15) 0.1370(10) Uani 1 1 d . . .
C21 C 0.8449(3) 0.74943(13) 0.11866(10) 0.0521(5) Uani 1 1 d . . .
H21 H 0.9475 0.7960 0.1213 0.063 Uiso 1 1 calc R . .
C20 C 0.6611(4) 0.80098(15) 0.09997(10) 0.0656(7) Uani 1 1 d . . .
H20A H 0.6775 0.8308 0.0562 0.079 Uiso 1 1 calc R . .
H20B H 0.5562 0.7569 0.0962 0.079 Uiso 1 1 calc R . .

loop_
_atom_site_aniso_label
_atom_site_aniso_U_11
_atom_site_aniso_U_22
_atom_site_aniso_U_33
_atom_site_aniso_U_23
_atom_site_aniso_U_13
_atom_site_aniso_U_12
C1 0.0622(14) 0.0371(10) 0.0432(10) -0.0022(8) -0.0004(10) 0.0005(9)
C2 0.0707(16) 0.0578(12) 0.0419(11) 0.0016(9) 0.0010(11) 0.0052(12)
C3 0.0567(13) 0.0575(12) 0.0513(12) -0.0007(10) -0.0057(10) 0.0028(11)
C4 0.0648(15) 0.0563(12) 0.0462(12) -0.0051(10) -0.0090(10) 0.0082(11)
C5 0.0597(14) 0.0487(11) 0.0490(12) -0.0049(9) -0.0014(11) -0.0021(10)
C6 0.0649(16) 0.0677(14) 0.0525(12) 0.0049(11) 0.0101(11) -0.0002(11)
C7 0.109(2) 0.104(2) 0.0570(15) 0.0249(15) 0.0028(15) 0.0071(18)
C11 0.0485(12) 0.0438(10) 0.0415(10) 0.0031(8) -0.0005(9) -0.0013(9)
C10 0.0528(12) 0.0412(11) 0.0486(11) 0.0023(9) -0.0043(10) -0.0018(9)
C12 0.0517(12) 0.0461(11) 0.0427(10) 0.0031(8) 0.0026(10) -0.0065(10)
C9 0.0669(15) 0.0523(12) 0.0533(12) 0.0097(9) -0.0067(11) 0.0020(12)
C13 0.0456(12) 0.0607(13) 0.0619(13) 0.0051(10) 0.0052(10) -0.0017(10)
C8 0.0611(15) 0.0575(12) 0.0670(14) -0.0005(11) -0.0154(11) -0.0013(11)
C16 0.0847(18) 0.0843(16) 0.0533(13) -0.0056(12) 0.0079(13) 0.0124(15)
C14 0.0613(14) 0.0552(13) 0.0532(12) -0.0029(10) 0.0016(11) 0.0069(11)
C15 0.0761(18) 0.0737(16) 0.0866(18) -0.0118(14) 0.0043(15) 0.0193(14)
C17 0.0748(17) 0.0457(12) 0.0822(16) 0.0041(11) -0.0155(13) -0.0045(12)
O1 0.0694(11) 0.0603(9) 0.0651(9) 0.0092(7) -0.0136(9) 0.0045(8)
O2 0.0508(9) 0.0435(7) 0.0610(8) 0.0064(6) -0.0075(7) -0.0028(7)
C19 0.0616(14) 0.0445(11) 0.0414(10) 0.0108(8) 0.0061(10) -0.0039(10)
C18 0.0589(14) 0.0458(11) 0.0422(11) 0.0042(9) 0.0032(10) 0.0013(10)
N1 0.0576(11) 0.0489(10) 0.0523(9) 0.0054(8) 0.0078(9) -0.0080(9)
N2 0.110(2) 0.0682(14) 0.0621(13) -0.0026(11) -0.0105(14) 0.0318(15)
O3 0.161(2) 0.0721(12) 0.0856(14) -0.0170(10) -0.0106(14) -0.0045(15)
O4 0.132(2) 0.128(2) 0.151(2) -0.0407(17) 0.0278(18) 0.0360(18)
C21 0.0689(15) 0.0413(10) 0.0462(11) 0.0028(9) -0.0040(10) -0.0015(10)
C20 0.0971(19) 0.0523(12) 0.0474(12) -0.0022(10) -0.0121(12) 0.0195(13)

loop_
_atom_type_symbol
_atom_type_description
_atom_type_scat_dispersion_real
_atom_type_scat_dispersion_imag
_atom_type_scat_source
C C 0.0033 0.0016 'International Tables Vol C Tables 4.2.6.8 and 6.1.1.4'
H H 0.0000 0.0000 'International Tables Vol C Tables 4.2.6.8 and 6.1.1.4'
N N 0.0061 0.0033 'International Tables Vol C Tables 4.2.6.8 and 6.1.1.4'
O O 0.0106 0.0060 'International Tables Vol C Tables 4.2.6.8 and 6.1.1.4'

loop_
_geom_angle_atom_site_label_1
_geom_angle_atom_site_label_2
_geom_angle_atom_site_label_3
_geom_angle
_geom_angle_site_symmetry_1
_geom_angle_site_symmetry_3
_geom_angle_publ_flag
C3 C1 C5 117.77(17) . . ?
C3 C1 C21 122.95(19) . . ?
C5 C1 C21 119.19(19) . . ?
C4 C2 C6 117.50(19) . . ?
C4 C2 C7 121.5(2) . . ?
C6 C2 C7 121.0(2) . . ?
C1 C3 C6 120.7(2) . . ?
C1 C3 H3 119.7 . . ?
C6 C3 H3 119.7 . . ?
C2 C4 C5 121.7(2) . . ?
C2 C4 H4 119.2 . . ?
C5 C4 H4 119.2 . . ?
C4 C5 C1 120.7(2) . . ?
C4 C5 H5 119.6 . . ?
C1 C5 H5 119.6 . . ?
C2 C6 C3 121.7(2) . . ?
C2 C6 H6 119.2 . . ?
C3 C6 H6 119.2 . . ?
C2 C7 H7A 109.5 . . ?
C2 C7 H7B 109.5 . . ?
H7A C7 H7B 109.5 . . ?
C2 C7 H7C 109.5 . . ?
H7A C7 H7C 109.5 . . ?
H7B C7 H7C 109.5 . . ?
O2 C11 C12 110.12(14) . . ?
O2 C11 C10 114.57(15) . . ?
C12 C11 C10 102.76(16) . . ?
O2 C11 H11 109.7 . . ?
C12 C11 H11 109.7 . . ?
C10 C11 H11 109.7 . . ?
C17 C10 C11 114.63(18) . . ?
C17 C10 C9 115.10(17) . . ?
C11 C10 C9 102.21(16) . . ?
C17 C10 C14 118.33(17) . . ?
C11 C10 C14 103.37(15) . . ?
C9 C10 C14 100.99(18) . . ?
N1 C12 C13 127.8(2) . . ?
N1 C12 C11 125.2(2) . . ?
C13 C12 C11 106.16(15) . . ?
C8 C9 C10 103.97(16) . . ?
C8 C9 H9A 111.0 . . ?
C10 C9 H9A 111.0 . . ?
C8 C9 H9B 111.0 . . ?
C10 C9 H9B 111.0 . . ?
H9A C9 H9B 109.0 . . ?
C12 C13 C8 107.53(18) . . ?
C12 C13 C14 98.97(16) . . ?
C8 C13 C14 102.12(17) . . ?
C12 C13 H13 115.4 . . ?
C8 C13 H13 115.4 . . ?
C14 C13 H13 115.4 . . ?
C9 C8 C13 103.64(17) . . ?
C9 C8 H8A 111.0 . . ?
C13 C8 H8A 111.0 . . ?
C9 C8 H8B 111.0 . . ?
C13 C8 H8B 111.0 . . ?
H8A C8 H8B 109.0 . . ?
C14 C16 H16A 109.5 . . ?
C14 C16 H16B 109.5 . . ?
H16A C16 H16B 109.5 . . ?
C14 C16 H16C 109.5 . . ?
H16A C16 H16C 109.5 . . ?
H16B C16 H16C 109.5 . . ?
C16 C14 C15 107.24(19) . . ?
C16 C14 C10 114.64(19) . . ?
C15 C14 C10 114.73(19) . . ?
C16 C14 C13 113.04(18) . . ?
C15 C14 C13 113.06(19) . . ?
C10 C14 C13 93.92(16) . . ?
C14 C15 H15A 109.5 . . ?
C14 C15 H15B 109.5 . . ?
H15A C15 H15B 109.5 . . ?
C14 C15 H15C 109.5 . . ?
H15A C15 H15C 109.5 . . ?
H15B C15 H15C 109.5 . . ?
C10 C17 H17A 109.5 . . ?
C10 C17 H17B 109.5 . . ?
H17A C17 H17B 109.5 . . ?
C10 C17 H17C 109.5 . . ?
H17A C17 H17C 109.5 . . ?
H17B C17 H17C 109.5 . . ?
C18 O2 C11 116.42(14) . . ?
N1 C19 C18 114.49(16) . . ?
N1 C19 C21 111.58(16) . . ?
C18 C19 C21 114.29(17) . . ?
N1 C19 H19 105.1 . . ?
C18 C19 H19 105.1 . . ?
C21 C19 H19 105.1 . . ?
O1 C18 O2 118.23(19) . . ?
O1 C18 C19 122.49(18) . . ?
O2 C18 C19 119.17(19) . . ?
C12 N1 C19 114.20(17) . . ?
O3 N2 O4 123.9(3) . . ?
O3 N2 C20 118.4(3) . . ?
O4 N2 C20 117.7(3) . . ?
C1 C21 C20 114.37(19) . . ?
C1 C21 C19 113.29(15) . . ?
C20 C21 C19 107.96(16) . . ?
C1 C21 H21 106.9 . . ?
C20 C21 H21 106.9 . . ?
C19 C21 H21 106.9 . . ?
N2 C20 C21 111.30(19) . . ?
N2 C20 H20A 109.4 . . ?
C21 C20 H20A 109.4 . . ?
N2 C20 H20B 109.4 . . ?
C21 C20 H20B 109.4 . . ?
H20A C20 H20B 108.0 . . ?

loop_
_geom_bond_atom_site_label_1
_geom_bond_atom_site_label_2
_geom_bond_distance
_geom_bond_site_symmetry_2
_geom_bond_publ_flag
C1 C3 1.390(3) . ?
C1 C5 1.394(3) . ?
C1 C21 1.513(3) . ?
C2 C4 1.379(3) . ?
C2 C6 1.386(3) . ?
C2 C7 1.509(3) . ?
C3 C6 1.385(3) . ?
C3 H3 0.9300 . ?
C4 C5 1.386(3) . ?
C4 H4 0.9300 . ?
C5 H5 0.9300 . ?
C6 H6 0.9300 . ?
C7 H7A 0.9600 . ?
C7 H7B 0.9600 . ?
C7 H7C 0.9600 . ?
C11 O2 1.454(2) . ?
C11 C12 1.501(3) . ?
C11 C10 1.539(3) . ?
C11 H11 0.9800 . ?
C10 C17 1.514(3) . ?
C10 C9 1.546(3) . ?
C10 C14 1.551(3) . ?
C12 N1 1.273(2) . ?
C12 C13 1.494(3) . ?
C9 C8 1.539(3) . ?
C9 H9A 0.9700 . ?
C9 H9B 0.9700 . ?
C13 C8 1.540(3) . ?
C13 C14 1.563(3) . ?
C13 H13 0.9800 . ?
C8 H8A 0.9700 . ?
C8 H8B 0.9700 . ?
C16 C14 1.538(3) . ?
C16 H16A 0.9600 . ?
C16 H16B 0.9600 . ?
C16 H16C 0.9600 . ?
C14 C15 1.531(3) . ?
C15 H15A 0.9600 . ?
C15 H15B 0.9600 . ?
C15 H15C 0.9600 . ?
C17 H17A 0.9600 . ?
C17 H17B 0.9600 . ?
C17 H17C 0.9600 . ?
O1 C18 1.208(2) . ?
O2 C18 1.348(2) . ?
C19 N1 1.471(3) . ?
C19 C18 1.513(3) . ?
C19 C21 1.564(3) . ?
C19 H19 0.9800 . ?
N2 O3 1.202(3) . ?
N2 O4 1.228(3) . ?
N2 C20 1.501(3) . ?
C21 C20 1.523(3) . ?
C21 H21 0.9800 . ?
C20 H20A 0.9700 . ?
C20 H20B 0.9700 . ?

loop_
_geom_torsion_atom_site_label_1
_geom_torsion_atom_site_label_2
_geom_torsion_atom_site_label_3
_geom_torsion_atom_site_label_4
_geom_torsion
_geom_torsion_site_symmetry_1
_geom_torsion_site_symmetry_2
_geom_torsion_site_symmetry_3
_geom_torsion_site_symmetry_4
_geom_torsion_publ_flag
C5 C1 C3 C6 -1.0(3) . . . . ?
C21 C1 C3 C6 175.61(18) . . . . ?
C6 C2 C4 C5 0.4(3) . . . . ?
C7 C2 C4 C5 -179.8(2) . . . . ?
C2 C4 C5 C1 -1.5(3) . . . . ?
C3 C1 C5 C4 1.7(3) . . . . ?
C21 C1 C5 C4 -175.02(17) . . . . ?
C4 C2 C6 C3 0.3(3) . . . . ?
C7 C2 C6 C3 -179.5(2) . . . . ?
C1 C3 C6 C2 0.0(3) . . . . ?
O2 C11 C10 C17 -36.4(2) . . . . ?
C12 C11 C10 C17 -155.85(17) . . . . ?
O2 C11 C10 C9 -161.64(16) . . . . ?
C12 C11 C10 C9 78.93(18) . . . . ?
O2 C11 C10 C14 93.78(18) . . . . ?
C12 C11 C10 C14 -25.65(19) . . . . ?
O2 C11 C12 N1 36.1(3) . . . . ?
C10 C11 C12 N1 158.61(19) . . . . ?
O2 C11 C12 C13 -133.75(16) . . . . ?
C10 C11 C12 C13 -11.27(19) . . . . ?
C17 C10 C9 C8 165.96(18) . . . . ?
C11 C10 C9 C8 -69.1(2) . . . . ?
C14 C10 C9 C8 37.30(19) . . . . ?
N1 C12 C13 C8 128.0(2) . . . . ?
C11 C12 C13 C8 -62.4(2) . . . . ?
N1 C12 C13 C14 -126.1(2) . . . . ?
C11 C12 C13 C14 43.41(18) . . . . ?
C10 C9 C8 C13 -2.6(2) . . . . ?
C12 C13 C8 C9 70.8(2) . . . . ?
C14 C13 C8 C9 -32.8(2) . . . . ?
C17 C10 C14 C16 60.5(3) . . . . ?
C11 C10 C14 C16 -67.5(2) . . . . ?
C9 C10 C14 C16 -172.97(18) . . . . ?
C17 C10 C14 C15 -64.3(3) . . . . ?
C11 C10 C14 C15 167.77(19) . . . . ?
C9 C10 C14 C15 62.3(2) . . . . ?
C17 C10 C14 C13 178.06(17) . . . . ?
C11 C10 C14 C13 50.13(18) . . . . ?
C9 C10 C14 C13 -55.38(17) . . . . ?
C12 C13 C14 C16 62.9(2) . . . . ?
C8 C13 C14 C16 173.1(2) . . . . ?
C12 C13 C14 C15 -175.06(19) . . . . ?
C8 C13 C14 C15 -64.8(2) . . . . ?
C12 C13 C14 C10 -56.05(17) . . . . ?
C8 C13 C14 C10 54.18(18) . . . . ?
C12 C11 O2 C18 -39.9(2) . . . . ?
C10 C11 O2 C18 -155.10(17) . . . . ?
C11 O2 C18 O1 -173.41(18) . . . . ?
C11 O2 C18 C19 10.3(2) . . . . ?
N1 C19 C18 O1 -147.75(19) . . . . ?
C21 C19 C18 O1 81.8(2) . . . . ?
N1 C19 C18 O2 28.4(2) . . . . ?
C21 C19 C18 O2 -102.1(2) . . . . ?
C13 C12 N1 C19 169.13(18) . . . . ?
C11 C12 N1 C19 1.5(3) . . . . ?
C18 C19 N1 C12 -33.6(2) . . . . ?
C21 C19 N1 C12 98.23(19) . . . . ?
C3 C1 C21 C20 34.2(3) . . . . ?
C5 C1 C21 C20 -149.23(19) . . . . ?
C3 C1 C21 C19 -90.1(2) . . . . ?
C5 C1 C21 C19 86.5(2) . . . . ?
N1 C19 C21 C1 -64.0(2) . . . . ?
C18 C19 C21 C1 67.8(2) . . . . ?
N1 C19 C21 C20 168.24(17) . . . . ?
C18 C19 C21 C20 -59.9(2) . . . . ?
O3 N2 C20 C21 58.9(3) . . . . ?
O4 N2 C20 C21 -119.1(3) . . . . ?
C1 C21 C20 N2 58.3(3) . . . . ?
C19 C21 C20 N2 -174.6(2) . . . . ?
